data_4036647
loop_
_publ_author_name
'Wang, Yinli'
'Oriez, Rapha\"el'
'Kuwano, Satoru'
'Yamaoka, Yousuke'
'Takasu, Kiyosei'
'Yamada, Ken-ichi'

_publ_section_title
;
 Oxa- and Azacycle Formation via Migrative Cyclization of Sulfonylalkynol
 and Sulfonylalkynamide with N-Heterocyclic Carbene.
;
_journal_issue 6
_journal_name_full 'The Journal of organic chemistry'
_journal_page_first 2652
_journal_page_last 2664
_journal_paper_doi 10.1021/acs.joc.6b00182
_journal_volume 81
_journal_year 2016
_chemical_formula_moiety 'C18 H27 N O4 S'
_chemical_formula_sum 'C18 H27 N O4 S'
_chemical_formula_weight 353.48
_chemical_melting_point 361
_space_group_crystal_system monoclinic
_space_group_IT_number 15
_space_group_name_Hall '-C 2yc'
_space_group_name_H-M_alt 'C 1 2/c 1'
_atom_sites_solution_hydrogens geom
_atom_sites_solution_primary direct
_atom_sites_solution_secondary difmap
_cell_angle_alpha 90.0000
_cell_angle_beta 92.196(4)
_cell_angle_gamma 90.0000
_cell_formula_units_Z 8
_cell_length_a 23.169(4)
_cell_length_b 7.2093(16)
_cell_length_c 21.235(4)
_cell_measurement_reflns_used 1125
_cell_measurement_temperature 93
_cell_measurement_theta_max 68.20
_cell_measurement_theta_min 25.60
_cell_volume 3544.3(12)
_computing_cell_refinement 'CrystalClear-SM Expert 2.1 b42'
_computing_data_collection 'CrystalClear-SM Expert 2.1 b42 (Rigaku, 2015)'
_computing_data_reduction 'CrystalClear-SM Expert 2.1 b42'
_computing_molecular_graphics 'CrystalStructure 4.1'
_computing_publication_material 'CrystalStructure 4.1 (Rigaku, 2014)'
_computing_structure_refinement 'SHELXL2013 (Sheldrick, 2008)'
_computing_structure_solution 'Il Milione (Burla, et al., 2007)'
_diffrn_ambient_temperature 93
_diffrn_detector_area_resol_mean 5.814
_diffrn_measured_fraction_theta_full 0.994
_diffrn_measured_fraction_theta_max 0.994
_diffrn_measurement_device_type 'Rigaku XtaLAB P200'
_diffrn_measurement_method \w
_diffrn_radiation_type 'Cu K\a'
_diffrn_radiation_wavelength 1.54187
_diffrn_reflns_av_R_equivalents 0.0429
_diffrn_reflns_Laue_measured_fraction_full 0.994
_diffrn_reflns_Laue_measured_fraction_max 0.994
_diffrn_reflns_limit_h_max 27
_diffrn_reflns_limit_h_min -27
_diffrn_reflns_limit_k_max 8
_diffrn_reflns_limit_k_min -5
_diffrn_reflns_limit_l_max 25
_diffrn_reflns_limit_l_min -25
_diffrn_reflns_number 13023
_diffrn_reflns_point_group_measured_fraction_full 0.994
_diffrn_reflns_point_group_measured_fraction_max 0.994
_diffrn_reflns_theta_full 67.687
_diffrn_reflns_theta_max 68.252
_diffrn_reflns_theta_min 5.547
_diffrn_standards_number 0
_exptl_absorpt_coefficient_mu 1.805
_exptl_absorpt_correction_T_max 0.697
_exptl_absorpt_correction_T_min 0.427
_exptl_absorpt_correction_type multi-scan
_exptl_absorpt_process_details 'REQAB (Rigaku, 1998)'
_exptl_crystal_colour colorless
_exptl_crystal_density_diffrn 1.325
_exptl_crystal_density_method 'not measured'
_exptl_crystal_description prism
_exptl_crystal_F_000 1520.00
_exptl_crystal_size_max 0.200
_exptl_crystal_size_mid 0.200
_exptl_crystal_size_min 0.200
_refine_diff_density_max 0.40
_refine_diff_density_min -0.38
_refine_ls_extinction_method none
_refine_ls_goodness_of_fit_ref 1.116
_refine_ls_hydrogen_treatment constr
_refine_ls_number_parameters 218
_refine_ls_number_reflns 3223
_refine_ls_number_restraints 0
_refine_ls_R_factor_all 0.0417
_refine_ls_R_factor_gt 0.0369
_refine_ls_shift/su_max 0.000
_refine_ls_structure_factor_coef Fsqd
_refine_ls_weighting_details 'w = 1/[\s^2^(Fo^2^)+(0.0580P)^2^+3.5621P] where P=(Fo^2^+2Fc^2^)/3'
_refine_ls_weighting_scheme calc
_refine_ls_wR_factor_gt 0.1010
_refine_ls_wR_factor_ref 0.1122
_reflns_number_gt 2884
_reflns_number_total 3223
_reflns_threshold_expression F^2^>2.0\s(F^2^)
_cod_data_source_file jo6b00182_si_003.cif
_cod_data_source_block 10
_cod_database_code 4036647

loop_
_symmetry_equiv_pos_site_id
_space_group_symop_operation_xyz
1 +X,+Y,+Z
2 -X,+Y,1/2-Z
3 -X,-Y,-Z
4 +X,-Y,1/2+Z
5 1/2+X,1/2+Y,+Z
6 1/2-X,1/2+Y,1/2-Z
7 1/2-X,1/2-Y,-Z
8 1/2+X,1/2-Y,1/2+Z

loop_
_atom_site_label
_atom_site_type_symbol
_atom_site_fract_x
_atom_site_fract_y
_atom_site_fract_z
_atom_site_U_iso_or_equiv
_atom_site_adp_type
_atom_site_occupancy
_atom_site_site_symmetry_multiplicity
_atom_site_calc_flag
_atom_site_refinement_flags
S1 S 0.09132(2) 0.45289(5) 0.03984(2) 0.01219(15) Uani 1 8 d .
O1 O 0.02793(5) 0.10107(16) 0.10152(6) 0.0139(3) Uani 1 8 d .
O2 O 0.18334(6) 0.80430(19) 0.26396(6) 0.0248(3) Uani 1 8 d .
O3 O 0.10975(5) 0.64423(16) 0.03858(6) 0.0162(3) Uani 1 8 d .
O4 O 0.05997(5) 0.38142(17) -0.01510(5) 0.0151(3) Uani 1 8 d .
N1 N 0.12464(6) 0.54445(19) 0.18197(7) 0.0146(3) Uani 1 8 d .
C1 C -0.01207(7) -0.0444(2) 0.08425(9) 0.0155(4) Uani 1 8 d .
C2 C -0.06081(8) -0.0541(3) 0.12984(9) 0.0192(4) Uani 1 8 d .
C3 C -0.09220(8) 0.1325(3) 0.12975(9) 0.0192(4) Uani 1 8 d .
C4 C -0.04925(8) 0.2903(3) 0.14258(8) 0.0177(4) Uani 1 8 d .
C5 C -0.00030(7) 0.2777(2) 0.09671(8) 0.0133(3) Uani 1 8 d .
C6 C 0.04613(7) 0.4266(2) 0.10775(8) 0.0133(3) Uani 1 8 d .
C7 C 0.08253(8) 0.3977(3) 0.16880(8) 0.0160(4) Uani 1 8 d .
C8 C 0.21056(8) 0.6372(3) 0.24463(9) 0.0224(4) Uani 1 8 d .
C9 C 0.16640(8) 0.4849(3) 0.23128(8) 0.0189(4) Uani 1 8 d .
C10 C 0.14254(9) 0.8640(3) 0.21598(9) 0.0245(4) Uani 1 8 d .
C11 C 0.09710(8) 0.7168(3) 0.20188(9) 0.0213(4) Uani 1 8 d .
C12 C 0.15271(7) 0.3106(2) 0.05353(8) 0.0142(4) Uani 1 8 d .
C13 C 0.20366(7) 0.3879(3) 0.07743(8) 0.0159(4) Uani 1 8 d .
C14 C 0.25164(7) 0.2735(3) 0.08856(8) 0.0177(4) Uani 1 8 d .
C15 C 0.24857(7) 0.0839(3) 0.07615(8) 0.0170(4) Uani 1 8 d .
C16 C 0.19638(7) 0.0098(3) 0.05190(8) 0.0170(4) Uani 1 8 d .
C17 C 0.14871(8) 0.1211(2) 0.04027(8) 0.0156(4) Uani 1 8 d .
C18 C 0.29962(8) -0.0403(3) 0.08929(9) 0.0229(4) Uani 1 8 d .
H1A H 0.00856 -0.16465 0.08414 0.0186 Uiso 1 8 calc R
H1B H -0.02828 -0.02158 0.04113 0.0186 Uiso 1 8 calc R
H2A H -0.04508 -0.08232 0.17277 0.0230 Uiso 1 8 calc R
H2B H -0.08812 -0.15393 0.11694 0.0230 Uiso 1 8 calc R
H3A H -0.11243 0.15203 0.08836 0.0231 Uiso 1 8 calc R
H3B H -0.12145 0.13213 0.16253 0.0231 Uiso 1 8 calc R
H4A H -0.06917 0.41112 0.1375 0.0212 Uiso 1 8 calc R
H4B H -0.03334 0.28171 0.18642 0.0212 Uiso 1 8 calc R
H5 H -0.01706 0.29183 0.05287 0.0159 Uiso 1 8 calc R
H6 H 0.02527 0.54689 0.11253 0.0160 Uiso 1 8 calc R
H7A H 0.05635 0.38937 0.20447 0.0192 Uiso 1 8 calc R
H7B H 0.10321 0.27792 0.16613 0.0192 Uiso 1 8 calc R
H8A H 0.23846 0.59565 0.27819 0.0269 Uiso 1 8 calc R
H8B H 0.23222 0.66138 0.20619 0.0269 Uiso 1 8 calc R
H9A H 0.18627 0.37109 0.21763 0.0227 Uiso 1 8 calc R
H9B H 0.14601 0.45595 0.27021 0.0227 Uiso 1 8 calc R
H10A H 0.16305 0.89229 0.17708 0.0294 Uiso 1 8 calc R
H10B H 0.12348 0.97914 0.22982 0.0294 Uiso 1 8 calc R
H11A H 0.07492 0.69331 0.24001 0.0255 Uiso 1 8 calc R
H11B H 0.06986 0.76099 0.16808 0.0255 Uiso 1 8 calc R
H13 H 0.20596 0.51697 0.08616 0.0191 Uiso 1 8 calc R
H14 H 0.28681 0.3257 0.10478 0.0212 Uiso 1 8 calc R
H16 H 0.19378 -0.11936 0.04332 0.0204 Uiso 1 8 calc R
H17 H 0.11365 0.06961 0.02348 0.0187 Uiso 1 8 calc R
H18A H 0.33337 0.03519 0.1016 0.0275 Uiso 1 8 calc R
H18B H 0.30774 -0.11133 0.05129 0.0275 Uiso 1 8 calc R
H18C H 0.29108 -0.12587 0.12357 0.0275 Uiso 1 8 calc R

loop_
_atom_site_aniso_label
_atom_site_aniso_U_11
_atom_site_aniso_U_22
_atom_site_aniso_U_33
_atom_site_aniso_U_12
_atom_site_aniso_U_13
_atom_site_aniso_U_23
S1 0.0116(2) 0.0109(3) 0.0139(2) 0.00080(14) -0.00081(16) 0.00083(14)
O1 0.0120(6) 0.0087(6) 0.0207(6) 0.0019(5) -0.0016(5) -0.0000(5)
O2 0.0306(7) 0.0219(7) 0.0214(7) -0.0048(6) -0.0065(6) -0.0037(5)
O3 0.0172(6) 0.0115(6) 0.0199(6) -0.0010(5) 0.0004(5) 0.0021(5)
O4 0.0146(6) 0.0158(6) 0.0147(6) 0.0018(5) -0.0016(5) 0.0001(5)
N1 0.0146(7) 0.0142(8) 0.0147(7) 0.0003(6) -0.0025(6) -0.0019(5)
C1 0.0143(8) 0.0101(9) 0.0222(9) -0.0013(6) -0.0006(7) -0.0011(6)
C2 0.0196(9) 0.0169(10) 0.0210(9) -0.0034(7) 0.0004(7) 0.0037(7)
C3 0.0125(8) 0.0232(10) 0.0223(9) -0.0011(7) 0.0050(7) 0.0007(7)
C4 0.0165(9) 0.0162(9) 0.0204(9) 0.0030(7) 0.0020(7) -0.0012(7)
C5 0.0132(8) 0.0099(8) 0.0165(8) 0.0022(6) -0.0016(6) 0.0008(6)
C6 0.0127(8) 0.0129(8) 0.0143(8) 0.0024(6) 0.0008(6) -0.0004(7)
C7 0.0178(9) 0.0146(9) 0.0154(9) -0.0005(7) -0.0008(7) 0.0015(7)
C8 0.0193(9) 0.0254(11) 0.0222(9) -0.0035(8) -0.0034(7) 0.0004(8)
C9 0.0197(9) 0.0199(9) 0.0169(9) 0.0001(8) -0.0027(7) 0.0015(7)
C10 0.0317(11) 0.0192(10) 0.0219(10) -0.0009(8) -0.0072(8) -0.0010(8)
C11 0.0259(10) 0.0169(9) 0.0206(9) 0.0036(8) -0.0053(8) -0.0042(7)
C12 0.0135(8) 0.0149(9) 0.0142(8) 0.0014(7) 0.0020(6) 0.0009(7)
C13 0.0153(9) 0.0169(9) 0.0156(8) -0.0008(7) 0.0014(7) -0.0001(7)
C14 0.0119(8) 0.0248(10) 0.0162(8) -0.0009(7) -0.0006(6) 0.0003(7)
C15 0.0151(9) 0.0242(10) 0.0119(8) 0.0035(7) 0.0026(7) 0.0040(7)
C16 0.0170(9) 0.0162(9) 0.0181(9) 0.0019(7) 0.0039(7) 0.0012(7)
C17 0.0146(8) 0.0156(9) 0.0167(8) -0.0005(7) 0.0016(6) 0.0002(7)
C18 0.0186(9) 0.0284(11) 0.0219(10) 0.0087(8) 0.0018(7) 0.0048(7)

loop_
_atom_type_symbol
_atom_type_description
_atom_type_scat_dispersion_real
_atom_type_scat_dispersion_imag
_atom_type_scat_source
C C 0.0181 0.0091
;
International Tables for Crystallography
(Vol. C, Tables 4.2.6.8 and 6.1.1.4)
;
H H 0.0000 0.0000
;
International Tables for Crystallography
(Vol. C, Table 6.1.1.4)
;
N N 0.0311 0.0180
;
International Tables for Crystallography
(Vol. C, Tables 4.2.6.8 and 6.1.1.4)
;
O O 0.0492 0.0322
;
International Tables for Crystallography
(Vol. C, Tables 4.2.6.8 and 6.1.1.4)
;
S S 0.3331 0.5567
;
International Tables for Crystallography
(Vol. C, Tables 4.2.6.8 and 6.1.1.4)
;

loop_
_geom_angle_atom_site_label_1
_geom_angle_atom_site_label_2
_geom_angle_atom_site_label_3
_geom_angle
_geom_angle_publ_flag
O3 S1 O4 117.72(7) yes
O3 S1 C6 107.04(8) yes
O3 S1 C12 108.69(8) yes
O4 S1 C6 108.37(7) yes
O4 S1 C12 107.58(8) yes
C6 S1 C12 106.98(8) yes
C1 O1 C5 110.00(12) yes
C8 O2 C10 109.67(14) yes
C7 N1 C9 110.10(14) yes
C7 N1 C11 112.00(14) yes
C9 N1 C11 108.99(14) yes
O1 C1 C2 111.04(14) yes
C1 C2 C3 108.93(15) yes
C2 C3 C4 110.36(15) yes
C3 C4 C5 109.68(14) yes
O1 C5 C4 110.82(14) yes
O1 C5 C6 107.20(13) yes
C4 C5 C6 113.31(14) yes
S1 C6 C5 111.90(12) yes
S1 C6 C7 111.64(12) yes
C5 C6 C7 113.24(14) yes
N1 C7 C6 113.92(14) yes
O2 C8 C9 111.19(15) yes
N1 C9 C8 110.11(15) yes
O2 C10 C11 111.41(15) yes
N1 C11 C10 110.08(15) yes
S1 C12 C13 119.73(13) yes
S1 C12 C17 119.16(13) yes
C13 C12 C17 121.11(16) yes
C12 C13 C14 119.11(16) yes
C13 C14 C15 120.83(15) yes
C14 C15 C16 118.71(16) yes
C14 C15 C18 121.05(15) yes
C16 C15 C18 120.23(17) yes
C15 C16 C17 121.15(17) yes
C12 C17 C16 119.09(16) yes
O1 C1 H1A 109.438 no
O1 C1 H1B 109.426 no
C2 C1 H1A 109.425 no
C2 C1 H1B 109.426 no
H1A C1 H1B 108.027 no
C1 C2 H2A 109.900 no
C1 C2 H2B 109.897 no
C3 C2 H2A 109.900 no
C3 C2 H2B 109.897 no
H2A C2 H2B 108.306 no
C2 C3 H3A 109.581 no
C2 C3 H3B 109.581 no
C4 C3 H3A 109.581 no
C4 C3 H3B 109.582 no
H3A C3 H3B 108.120 no
C3 C4 H4A 109.743 no
C3 C4 H4B 109.733 no
C5 C4 H4A 109.723 no
C5 C4 H4B 109.728 no
H4A C4 H4B 108.211 no
O1 C5 H5 108.457 no
C4 C5 H5 108.460 no
C6 C5 H5 108.460 no
S1 C6 H6 106.516 no
C5 C6 H6 106.502 no
C7 C6 H6 106.523 no
N1 C7 H7A 108.772 no
N1 C7 H7B 108.775 no
C6 C7 H7A 108.767 no
C6 C7 H7B 108.775 no
H7A C7 H7B 107.655 no
O2 C8 H8A 109.385 no
O2 C8 H8B 109.399 no
C9 C8 H8A 109.390 no
C9 C8 H8B 109.406 no
H8A C8 H8B 108.010 no
N1 C9 H9A 109.627 no
N1 C9 H9B 109.634 no
C8 C9 H9A 109.645 no
C8 C9 H9B 109.641 no
H9A C9 H9B 108.151 no
O2 C10 H10A 109.351 no
O2 C10 H10B 109.339 no
C11 C10 H10A 109.344 no
C11 C10 H10B 109.339 no
H10A C10 H10B 107.987 no
N1 C11 H11A 109.648 no
N1 C11 H11B 109.637 no
C10 C11 H11A 109.650 no
C10 C11 H11B 109.646 no
H11A C11 H11B 108.147 no
C12 C13 H13 120.441 no
C14 C13 H13 120.451 no
C13 C14 H14 119.587 no
C15 C14 H14 119.584 no
C15 C16 H16 119.429 no
C17 C16 H16 119.420 no
C12 C17 H17 120.453 no
C16 C17 H17 120.454 no
C15 C18 H18A 109.473 no
C15 C18 H18B 109.470 no
C15 C18 H18C 109.472 no
H18A C18 H18B 109.477 no
H18A C18 H18C 109.462 no
H18B C18 H18C 109.472 no

loop_
_geom_bond_atom_site_label_1
_geom_bond_atom_site_label_2
_geom_bond_distance
_geom_bond_publ_flag
S1 O3 1.4446(12) yes
S1 O4 1.4454(12) yes
S1 C6 1.8241(18) yes
S1 C12 1.7687(17) yes
O1 C1 1.438(2) yes
O1 C5 1.433(2) yes
O2 C8 1.427(2) yes
O2 C10 1.429(2) yes
N1 C7 1.459(2) yes
N1 C9 1.462(2) yes
N1 C11 1.466(2) yes
C1 C2 1.517(3) yes
C2 C3 1.529(3) yes
C3 C4 1.529(3) yes
C4 C5 1.526(2) yes
C5 C6 1.531(2) yes
C6 C7 1.533(2) yes
C8 C9 1.520(3) yes
C10 C11 1.517(3) yes
C12 C13 1.384(2) yes
C12 C17 1.397(2) yes
C13 C14 1.397(2) yes
C14 C15 1.394(3) yes
C15 C16 1.402(2) yes
C15 C18 1.501(3) yes
C16 C17 1.380(2) yes
C1 H1A 0.990 no
C1 H1B 0.990 no
C2 H2A 0.990 no
C2 H2B 0.990 no
C3 H3A 0.990 no
C3 H3B 0.990 no
C4 H4A 0.990 no
C4 H4B 0.990 no
C5 H5 1.000 no
C6 H6 1.000 no
C7 H7A 0.990 no
C7 H7B 0.990 no
C8 H8A 0.990 no
C8 H8B 0.990 no
C9 H9A 0.990 no
C9 H9B 0.990 no
C10 H10A 0.990 no
C10 H10B 0.990 no
C11 H11A 0.990 no
C11 H11B 0.990 no
C13 H13 0.950 no
C14 H14 0.950 no
C16 H16 0.950 no
C17 H17 0.950 no
C18 H18A 0.980 no
C18 H18B 0.980 no
C18 H18C 0.980 no

loop_
_geom_contact_atom_site_label_1
_geom_contact_atom_site_label_2
_geom_contact_distance
_geom_contact_publ_flag
_geom_contact_site_symmetry_2
S1 O1 3.2331(13) no .
S1 N1 3.1563(16) no .
O1 O4 3.3030(17) no .
O1 C3 2.878(2) no .
O1 C7 2.842(2) no .
O1 C12 3.450(2) no .
O1 C17 3.134(2) no .
O2 N1 2.865(2) no .
O3 N1 3.135(2) no .
O3 C7 3.367(2) no .
O3 C11 3.530(2) no .
O3 C13 2.948(2) no .
O4 C5 2.898(2) no .
O4 C17 2.991(2) no .
N1 C12 3.292(2) no .
N1 C13 3.141(2) no .
C1 C4 2.860(3) no .
C2 C5 2.874(3) no .
C4 C7 3.178(3) no .
C6 C11 3.096(3) no .
C6 C17 3.579(3) no .
C7 C12 3.055(3) no .
C7 C13 3.473(3) no .
C8 C11 2.807(3) no .
C9 C10 2.804(3) no .
C9 C13 3.482(3) no .
C12 C15 2.785(2) no .
C13 C16 2.783(3) no .
C14 C17 2.786(2) no .
O2 C8 3.445(2) no 6_555
O2 C14 3.430(2) no 6_555
O3 C16 3.318(2) no 1_565
O3 C17 3.554(2) no 1_565
O3 C18 3.575(2) no 7_555
O4 O4 3.3456(17) no 3_565
O4 C1 3.028(2) no 3_555
O4 C2 3.393(2) no 3_555
O4 C4 3.597(2) no 3_565
O4 C5 3.282(2) no 3_565
O4 C6 3.385(2) no 3_565
C1 O4 3.028(2) no 3_555
C2 O4 3.393(2) no 3_555
C3 C18 3.524(3) no 5_455
C4 O4 3.597(2) no 3_565
C5 O4 3.282(2) no 3_565
C6 O4 3.385(2) no 3_565
C8 O2 3.445(2) no 6_545
C13 C15 3.490(2) no 7_555
C14 O2 3.430(2) no 6_545
C15 C13 3.490(2) no 7_555
C16 O3 3.318(2) no 1_545
C17 O3 3.554(2) no 1_545
C18 O3 3.575(2) no 7_555
C18 C3 3.524(3) no 5_545
S1 H5 2.7899 no .
S1 H7B 2.9669 no .
S1 H11B 3.5638 no .
S1 H13 2.8347 no .
S1 H17 2.8350 no .
O1 H2A 2.6636 no .
O1 H2B 3.2839 no .
O1 H3A 3.2740 no .
O1 H4A 3.2822 no .
O1 H4B 2.6754 no .
O1 H6 3.2233 no .
O1 H7A 3.0696 no .
O1 H7B 2.5232 no .
O1 H17 2.6447 no .
O2 H9A 3.2759 no .
O2 H9B 2.6611 no .
O2 H11A 2.6667 no .
O2 H11B 3.2780 no .
O3 H6 2.6505 no .
O3 H11B 3.0528 no .
O3 H13 2.5805 no .
O4 H5 2.4255 no .
O4 H6 3.0954 no .
O4 H17 2.6820 no .
N1 H6 2.6861 no .
N1 H8A 3.2943 no .
N1 H8B 2.6626 no .
N1 H10A 2.6643 no .
N1 H10B 3.2948 no .
N1 H13 2.8323 no .
C1 H3A 2.7268 no .
C1 H3B 3.3359 no .
C1 H4B 3.2495 no .
C1 H5 2.5155 no .
C1 H17 3.3337 no .
C2 H4A 3.3636 no .
C2 H4B 2.7659 no .
C2 H5 3.1694 no .
C3 H1A 3.3392 no .
C3 H1B 2.6799 no .
C3 H5 2.6895 no .
C4 H1B 3.1641 no .
C4 H2A 2.7623 no .
C4 H2B 3.3652 no .
C4 H6 2.6259 no .
C4 H7A 2.8244 no .
C4 H7B 3.5497 no .
C5 H1A 3.2075 no .
C5 H1B 2.5318 no .
C5 H2A 3.2481 no .
C5 H3A 2.7507 no .
C5 H3B 3.3518 no .
C5 H7A 2.7160 no .
C5 H7B 2.7665 no .
C5 H17 3.4574 no .
C6 H4A 2.7708 no .
C6 H4B 2.7399 no .
C6 H11A 3.4478 no .
C6 H11B 2.7753 no .
C6 H17 3.5336 no .
C7 H4A 3.5532 no .
C7 H4B 2.8500 no .
C7 H5 3.3957 no .
C7 H9A 2.5880 no .
C7 H9B 2.5951 no .
C7 H11A 2.6232 no .
C7 H11B 2.6358 no .
C7 H13 3.5188 no .
C8 H10A 2.5554 no .
C8 H10B 3.1933 no .
C8 H11A 3.1664 no .
C8 H13 3.4726 no .
C9 H7A 2.6812 no .
C9 H7B 2.4759 no .
C9 H10A 3.1540 no .
C9 H11A 2.6102 no .
C9 H11B 3.2457 no .
C9 H13 3.2567 no .
C10 H8A 3.1940 no .
C10 H8B 2.5549 no .
C10 H9B 3.1590 no .
C11 H6 2.7618 no .
C11 H7A 2.5436 no .
C11 H7B 3.2580 no .
C11 H8B 3.1538 no .
C11 H9A 3.2463 no .
C11 H9B 2.6076 no .
C12 H7B 2.7015 no .
C12 H9A 3.5679 no .
C12 H14 3.2543 no .
C12 H16 3.2521 no .
C13 H7B 3.1510 no .
C13 H8B 3.4151 no .
C13 H9A 3.0220 no .
C13 H17 3.2777 no .
C14 H9A 3.2586 no .
C14 H16 3.2626 no .
C14 H18A 2.5642 no .
C14 H18B 3.1770 no .
C14 H18C 3.1027 no .
C15 H13 3.2841 no .
C15 H17 3.2810 no .
C16 H14 3.2647 no .
C16 H18A 3.3113 no .
C16 H18B 2.7243 no .
C16 H18C 2.7983 no .
C17 H7B 3.1222 no .
C17 H13 3.2795 no .
C18 H14 2.6770 no .
C18 H16 2.6660 no .
H1A H2A 2.3703 no .
H1A H2B 2.3724 no .
H1A H5 3.4049 no .
H1A H17 3.2681 no .
H1B H2A 2.8707 no .
H1B H2B 2.3654 no .
H1B H3A 2.5541 no .
H1B H3B 3.6000 no .
H1B H5 2.2869 no .
H1B H17 3.3883 no .
H2A H3A 2.8789 no .
H2A H3B 2.3535 no .
H2A H4B 2.6532 no .
H2B H3A 2.3505 no .
H2B H3B 2.4174 no .
H3A H4A 2.3457 no .
H3A H4B 2.8767 no .
H3A H5 2.5678 no .
H3B H4A 2.4175 no .
H3B H4B 2.3470 no .
H4A H5 2.3650 no .
H4A H6 2.4730 no .
H4A H7A 3.1918 no .
H4B H5 2.8761 no .
H4B H6 2.8503 no .
H4B H7A 2.2375 no .
H4B H7B 3.2094 no .
H5 H6 2.4193 no .
H5 H17 3.5032 no .
H6 H7A 2.3478 no .
H6 H7B 2.8564 no .
H6 H11A 3.0866 no .
H6 H11B 2.1789 no .
H7A H9A 3.0153 no .
H7A H9B 2.5044 no .
H7A H11A 2.3518 no .
H7A H11B 2.8092 no .
H7B H9A 2.2780 no .
H7B H9B 2.7106 no .
H7B H11A 3.4551 no .
H7B H11B 3.5679 no .
H7B H13 3.4396 no .
H7B H17 3.3979 no .
H8A H9A 2.3702 no .
H8A H9B 2.3671 no .
H8A H10A 3.4567 no .
H8B H9A 2.3647 no .
H8B H9B 2.8704 no .
H8B H10A 2.3761 no .
H8B H10B 3.4560 no .
H8B H13 2.7985 no .
H8B H14 3.5075 no .
H9A H11A 3.5174 no .
H9A H13 3.0341 no .
H9A H14 3.4211 no .
H9B H11A 2.4436 no .
H9B H11B 3.5156 no .
H10A H11A 2.8674 no .
H10A H11B 2.3585 no .
H10A H13 3.4906 no .
H10B H11A 2.3617 no .
H10B H11B 2.3687 no .
H13 H14 2.3473 no .
H14 H18A 2.3580 no .
H14 H18B 3.3903 no .
H14 H18C 3.2809 no .
H16 H17 2.3281 no .
H16 H18A 3.5953 no .
H16 H18B 2.6399 no .
H16 H18C 2.7738 no .
S1 H1A 3.5075 no 1_565
S1 H5 3.1565 no 3_565
S1 H18A 3.5319 no 7_555
S1 H18B 3.2963 no 7_555
O1 H1B 3.0832 no 3_555
O1 H10B 3.5544 no 1_545
O1 H11B 2.9744 no 1_545
O2 H2B 3.4324 no 2_565
O2 H3B 3.2016 no 2_565
O2 H8A 2.9360 no 6_555
O2 H8B 3.2804 no 6_555
O2 H9A 3.0693 no 6_555
O2 H14 2.8502 no 6_555
O2 H18A 3.4855 no 6_555
O3 H1A 2.9163 no 1_565
O3 H3A 3.0725 no 3_565
O3 H5 2.8768 no 3_565
O3 H16 2.5866 no 1_565
O3 H17 3.0851 no 1_565
O3 H18A 3.5456 no 7_555
O3 H18B 2.7627 no 7_555
O4 H1A 2.6333 no 3_555
O4 H1B 2.7465 no 3_555
O4 H2B 2.8107 no 3_555
O4 H4A 3.0134 no 3_565
O4 H5 2.6683 no 3_565
O4 H6 2.8522 no 3_565
O4 H18A 3.1922 no 7_555
O4 H18B 3.5934 no 7_555
C1 H1B 2.8948 no 3_555
C1 H5 3.5023 no 3_555
C1 H6 3.1226 no 1_545
C1 H11B 2.9123 no 1_545
C1 H17 3.2238 no 3_555
C2 H6 3.5277 no 1_545
C2 H10B 3.3732 no 2_545
C2 H11A 3.3363 no 2_545
C2 H11B 3.3785 no 1_545
C2 H17 3.4360 no 3_555
C3 H9B 3.4216 no 2_555
C3 H10B 3.2872 no 2_545
C3 H14 3.5941 no 5_445
C3 H17 3.5824 no 3_555
C3 H18A 3.4176 no 5_455
C3 H18B 3.3563 no 5_455
C3 H18C 3.2152 no 5_455
C4 H7A 3.3358 no 2_555
C4 H9B 3.1938 no 2_555
C4 H18A 3.3302 no 5_455
C5 H1B 3.5446 no 3_555
C6 H1A 3.1081 no 1_565
C7 H4B 3.4232 no 2_555
C7 H10B 3.4041 no 1_545
C8 H8A 3.5492 no 6_555
C8 H9A 3.0087 no 6_555
C8 H14 3.4729 no 6_555
C8 H18A 3.5347 no 6_555
C8 H18C 3.3823 no 6_555
C9 H3B 3.5804 no 2_555
C9 H8A 3.5791 no 6_545
C9 H8B 3.5331 no 6_545
C9 H18A 3.5670 no 6_555
C9 H18C 3.2979 no 6_555
C10 H2A 3.3524 no 2_565
C10 H3B 3.2753 no 2_565
C10 H7B 3.2835 no 1_565
C10 H8A 3.2218 no 6_555
C11 H1A 3.2859 no 1_565
C11 H2A 3.2987 no 2_565
C12 H18A 3.5033 no 7_555
C12 H18B 3.2636 no 7_555
C13 H18B 3.1750 no 7_555
C14 H8A 3.1071 no 6_545
C15 H8A 3.0973 no 6_545
C15 H10A 3.2791 no 1_545
C16 H10A 2.9218 no 1_545
C16 H14 3.5676 no 7_555
C17 H1B 3.3043 no 3_555
C17 H2B 3.5794 no 3_555
C17 H3A 3.4451 no 3_555
C17 H10A 3.3463 no 1_545
C17 H14 3.4955 no 7_555
C18 H3A 3.0125 no 5_545
C18 H3B 3.3349 no 5_545
C18 H4A 3.1896 no 5_545
C18 H8A 3.1382 no 6_545
C18 H9B 3.1939 no 6_545
H1A S1 3.5075 no 1_545
H1A O3 2.9163 no 1_545
H1A O4 2.6333 no 3_555
H1A C6 3.1081 no 1_545
H1A C11 3.2859 no 1_545
H1A H1B 3.0300 no 3_555
H1A H5 3.0640 no 3_555
H1A H6 2.1955 no 1_545
H1A H11B 2.2995 no 1_545
H1B O1 3.0832 no 3_555
H1B O4 2.7465 no 3_555
H1B C1 2.8948 no 3_555
H1B C5 3.5446 no 3_555
H1B C17 3.3043 no 3_555
H1B H1A 3.0300 no 3_555
H1B H1B 2.2452 no 3_555
H1B H5 3.0074 no 3_555
H1B H17 2.3888 no 3_555
H2A C10 3.3524 no 2_545
H2A C11 3.2987 no 2_545
H2A H6 3.4057 no 1_545
H2A H10B 2.8394 no 2_545
H2A H11A 3.4758 no 1_545
H2A H11A 2.5735 no 2_545
H2A H11B 2.8979 no 1_545
H2B O2 3.4324 no 2_545
H2B O4 2.8107 no 3_555
H2B C17 3.5794 no 3_555
H2B H4A 3.1939 no 1_545
H2B H6 3.4032 no 1_545
H2B H10B 3.5192 no 2_545
H2B H11A 3.2346 no 2_545
H2B H14 2.9031 no 5_445
H2B H17 3.0782 no 3_555
H2B H18A 2.8970 no 5_445
H3A O3 3.0725 no 3_565
H3A C17 3.4451 no 3_555
H3A C18 3.0125 no 5_455
H3A H14 3.3420 no 5_445
H3A H16 3.3201 no 3_555
H3A H17 2.8617 no 3_555
H3A H18A 3.0518 no 5_455
H3A H18B 2.6152 no 5_455
H3A H18C 2.8721 no 5_455
H3B O2 3.2016 no 2_545
H3B C9 3.5804 no 2_555
H3B C10 3.2753 no 2_545
H3B C18 3.3349 no 5_455
H3B H8B 3.5552 no 5_445
H3B H9A 3.4630 no 2_555
H3B H9B 2.8064 no 2_555
H3B H10B 2.5402 no 2_545
H3B H14 3.2714 no 5_445
H3B H18A 3.3331 no 5_455
H3B H18B 3.3757 no 5_455
H3B H18C 2.7761 no 5_455
H4A O4 3.0134 no 3_565
H4A C18 3.1896 no 5_455
H4A H2B 3.1939 no 1_565
H4A H7A 3.3612 no 2_555
H4A H9B 2.7170 no 2_555
H4A H11A 3.3089 no 2_555
H4A H18A 2.5195 no 5_455
H4A H18B 3.3333 no 5_455
H4A H18C 3.2510 no 5_455
H4B C7 3.4232 no 2_555
H4B H4B 3.0591 no 2_555
H4B H7A 2.5198 no 2_555
H4B H7B 3.5796 no 2_555
H4B H9B 3.0700 no 2_555
H4B H10B 3.5451 no 2_545
H4B H11A 3.5056 no 2_555
H5 S1 3.1565 no 3_565
H5 O3 2.8768 no 3_565
H5 O4 2.6683 no 3_565
H5 C1 3.5023 no 3_555
H5 H1A 3.0640 no 3_555
H5 H1B 3.0074 no 3_555
H6 O4 2.8522 no 3_565
H6 C1 3.1226 no 1_565
H6 C2 3.5277 no 1_565
H6 H1A 2.1955 no 1_565
H6 H2A 3.4057 no 1_565
H6 H2B 3.4032 no 1_565
H7A C4 3.3358 no 2_555
H7A H4A 3.3612 no 2_555
H7A H4B 2.5198 no 2_555
H7A H7A 3.3082 no 2_555
H7A H10B 3.3751 no 1_545
H7B C10 3.2835 no 1_545
H7B H4B 3.5796 no 2_555
H7B H10A 3.1114 no 1_545
H7B H10B 2.5770 no 1_545
H8A O2 2.9360 no 6_545
H8A C8 3.5492 no 6_545
H8A C9 3.5791 no 6_555
H8A C10 3.2218 no 6_545
H8A C14 3.1071 no 6_555
H8A C15 3.0973 no 6_555
H8A C18 3.1382 no 6_555
H8A H8B 3.2181 no 6_545
H8A H9A 2.6421 no 6_555
H8A H10A 2.8448 no 6_545
H8A H10B 3.3178 no 6_545
H8A H14 3.0628 no 6_555
H8A H18A 3.1307 no 6_555
H8A H18C 2.7350 no 6_555
H8B O2 3.2804 no 6_545
H8B C9 3.5331 no 6_555
H8B H3B 3.5552 no 5_555
H8B H8A 3.2181 no 6_555
H8B H9A 2.8697 no 6_555
H8B H9B 3.5514 no 6_555
H8B H18C 2.7338 no 1_565
H9A O2 3.0693 no 6_545
H9A C8 3.0087 no 6_545
H9A H3B 3.4630 no 2_555
H9A H8A 2.6421 no 6_545
H9A H8B 2.8697 no 6_545
H9A H10A 3.5931 no 1_545
H9A H10B 3.1932 no 1_545
H9A H18C 3.3929 no 6_555
H9B C3 3.4216 no 2_555
H9B C4 3.1938 no 2_555
H9B C18 3.1939 no 6_555
H9B H3B 2.8064 no 2_555
H9B H4A 2.7170 no 2_555
H9B H4B 3.0700 no 2_555
H9B H8B 3.5514 no 6_545
H9B H10B 3.5763 no 1_545
H9B H18A 2.8044 no 6_555
H9B H18C 2.7034 no 6_555
H10A C15 3.2791 no 1_565
H10A C16 2.9218 no 1_565
H10A C17 3.3463 no 1_565
H10A H7B 3.1114 no 1_565
H10A H8A 2.8448 no 6_555
H10A H9A 3.5931 no 1_565
H10A H16 2.9558 no 1_565
H10A H18C 3.2196 no 1_565
H10B O1 3.5544 no 1_565
H10B C2 3.3732 no 2_565
H10B C3 3.2872 no 2_565
H10B C7 3.4041 no 1_565
H10B H2A 2.8394 no 2_565
H10B H2B 3.5192 no 2_565
H10B H3B 2.5402 no 2_565
H10B H4B 3.5451 no 2_565
H10B H7A 3.3751 no 1_565
H10B H7B 2.5770 no 1_565
H10B H8A 3.3178 no 6_555
H10B H9A 3.1932 no 1_565
H10B H9B 3.5763 no 1_565
H11A C2 3.3363 no 2_565
H11A H2A 3.4758 no 1_565
H11A H2A 2.5735 no 2_565
H11A H2B 3.2346 no 2_565
H11A H4A 3.3089 no 2_555
H11A H4B 3.5056 no 2_555
H11A H11A 3.5136 no 2_555
H11B O1 2.9744 no 1_565
H11B C1 2.9123 no 1_565
H11B C2 3.3785 no 1_565
H11B H1A 2.2995 no 1_565
H11B H2A 2.8979 no 1_565
H13 H16 2.7859 no 1_565
H13 H18B 3.0019 no 7_555
H13 H18C 3.3212 no 1_565
H14 O2 2.8502 no 6_545
H14 C3 3.5941 no 5_555
H14 C8 3.4729 no 6_545
H14 C16 3.5676 no 7_555
H14 C17 3.4955 no 7_555
H14 H2B 2.9031 no 5_555
H14 H3A 3.3420 no 5_555
H14 H3B 3.2714 no 5_555
H14 H8A 3.0628 no 6_545
H16 O3 2.5866 no 1_545
H16 H3A 3.3201 no 3_555
H16 H10A 2.9558 no 1_545
H16 H13 2.7859 no 1_545
H16 H18B 2.7931 no 7_545
H17 O3 3.0851 no 1_545
H17 C1 3.2238 no 3_555
H17 C2 3.4360 no 3_555
H17 C3 3.5824 no 3_555
H17 H1B 2.3888 no 3_555
H17 H2B 3.0782 no 3_555
H17 H3A 2.8617 no 3_555
H18A S1 3.5319 no 7_555
H18A O2 3.4855 no 6_545
H18A O3 3.5456 no 7_555
H18A O4 3.1922 no 7_555
H18A C3 3.4176 no 5_545
H18A C4 3.3302 no 5_545
H18A C8 3.5347 no 6_545
H18A C9 3.5670 no 6_545
H18A C12 3.5033 no 7_555
H18A H2B 2.8970 no 5_555
H18A H3A 3.0518 no 5_545
H18A H3B 3.3331 no 5_545
H18A H4A 2.5195 no 5_545
H18A H8A 3.1307 no 6_545
H18A H9B 2.8044 no 6_545
H18B S1 3.2963 no 7_555
H18B O3 2.7627 no 7_555
H18B O4 3.5934 no 7_555
H18B C3 3.3563 no 5_545
H18B C12 3.2636 no 7_555
H18B C13 3.1750 no 7_555
H18B H3A 2.6152 no 5_545
H18B H3B 3.3757 no 5_545
H18B H4A 3.3333 no 5_545
H18B H13 3.0019 no 7_555
H18B H16 2.7931 no 7_545
H18C C3 3.2152 no 5_545
H18C C8 3.3823 no 6_545
H18C C9 3.2979 no 6_545
H18C H3A 2.8721 no 5_545
H18C H3B 2.7761 no 5_545
H18C H4A 3.2510 no 5_545
H18C H8A 2.7350 no 6_545
H18C H8B 2.7338 no 1_545
H18C H9A 3.3929 no 6_545
H18C H9B 2.7034 no 6_545
H18C H10A 3.2196 no 1_545
H18C H13 3.3212 no 1_545

loop_
_geom_torsion_atom_site_label_1
_geom_torsion_atom_site_label_2
_geom_torsion_atom_site_label_3
_geom_torsion_atom_site_label_4
_geom_torsion
_geom_torsion_publ_flag
O3 S1 C6 C5 149.40(9) no
O3 S1 C6 C7 -82.50(11) no
O3 S1 C12 C13 17.34(14) no
O3 S1 C12 C17 -163.02(11) no
O4 S1 C6 C5 21.49(12) no
O4 S1 C6 C7 149.59(9) no
O4 S1 C12 C13 145.83(11) no
O4 S1 C12 C17 -34.54(14) no
C6 S1 C12 C13 -97.92(13) no
C6 S1 C12 C17 81.72(13) no
C12 S1 C6 C5 -94.23(11) no
C12 S1 C6 C7 33.86(12) no
C1 O1 C5 C4 62.68(16) no
C1 O1 C5 C6 -173.19(12) no
C5 O1 C1 C2 -63.94(16) no
C8 O2 C10 C11 58.41(18) no
C10 O2 C8 C9 -58.46(18) no
C7 N1 C9 C8 179.53(12) no
C9 N1 C7 C6 -166.05(13) no
C7 N1 C11 C10 179.12(12) no
C11 N1 C7 C6 72.52(17) no
C9 N1 C11 C10 57.05(17) no
C11 N1 C9 C8 -57.25(17) no
O1 C1 C2 C3 58.90(17) no
C1 C2 C3 C4 -53.40(18) no
C2 C3 C4 C5 52.80(18) no
C3 C4 C5 O1 -57.27(17) no
C3 C4 C5 C6 -177.83(12) no
O1 C5 C6 S1 74.57(14) no
O1 C5 C6 C7 -52.66(16) no
C4 C5 C6 S1 -162.83(12) no
C4 C5 C6 C7 69.93(17) no
S1 C6 C7 N1 56.16(16) no
C5 C6 C7 N1 -176.47(13) no
O2 C8 C9 N1 58.81(18) no
O2 C10 C11 N1 -58.40(19) no
S1 C12 C13 C14 179.41(10) no
S1 C12 C17 C16 -179.00(11) no
C13 C12 C17 C16 0.6(2) no
C17 C12 C13 C14 -0.2(2) no
C12 C13 C14 C15 -0.3(2) no
C13 C14 C15 C16 0.3(2) no
C13 C14 C15 C18 -178.71(14) no
C14 C15 C16 C17 0.1(2) no
C18 C15 C16 C17 179.14(14) no
C15 C16 C17 C12 -0.6(2) no
